data_4350624
loop_
_publ_author_name
'Eisler, Dana J.'
'Chivers, Tristram'

_publ_section_title
;
 Bis(1 degree-amino)cyclodistib(III)azanes: the first structural
 characterization of cis and trans isomers of a single
 cyclodipnict(III)azane.
;
_journal_issue 26
_journal_name_full 'Inorganic chemistry'
_journal_page_first 10734
_journal_page_last 10742
_journal_paper_doi 10.1021/ic061660t
_journal_volume 45
_journal_year 2006
_chemical_formula_moiety 'C40 H69 Li2 N4 O2 Sb'
_chemical_formula_sum 'C40 H69 Li2 N4 O2 Sb'
_chemical_formula_weight 773.62
_space_group_IT_number 2
_space_group_name_Hall '-P 1'
_space_group_name_H-M_alt 'P -1'
_symmetry_cell_setting triclinic
_symmetry_space_group_name_H-M 'P -1'
_atom_sites_solution_hydrogens geom
_atom_sites_solution_primary direct
_atom_sites_solution_secondary difmap
_audit_creation_method SHELXL-97
_cell_angle_alpha 107.63(3)
_cell_angle_beta 92.50(3)
_cell_angle_gamma 91.08(3)
_cell_formula_units_Z 4
_cell_length_a 10.705(2)
_cell_length_b 20.816(4)
_cell_length_c 20.970(4)
_cell_measurement_temperature 173(2)
_cell_volume 4446.6(16)
_computing_cell_refinement 'Nonius DENZO'
_computing_data_collection 'Nonius COLLECT'
_computing_data_reduction 'Nonius DENZO'
_computing_molecular_graphics 'Bruker SHELXTL'
_computing_publication_material 'Bruker SHELXTL'
_computing_structure_refinement 'SHELXL-97 (Sheldrick, 1997)'
_computing_structure_solution 'SHELXS-97 (Sheldrick, 1990)'
_diffrn_ambient_temperature 173(2)
_diffrn_measured_fraction_theta_full 0.996
_diffrn_measured_fraction_theta_max 0.996
_diffrn_measurement_device_type 'Nonius Kappa CCD'
_diffrn_measurement_method 'phi\omega scans'
_diffrn_radiation_monochromator graphite
_diffrn_radiation_source 'fine-focus sealed tube'
_diffrn_radiation_type MoK\a
_diffrn_radiation_wavelength 0.71073
_diffrn_reflns_av_R_equivalents 0.0579
_diffrn_reflns_av_sigmaI/netI 0.0856
_diffrn_reflns_limit_h_max 12
_diffrn_reflns_limit_h_min -12
_diffrn_reflns_limit_k_max 24
_diffrn_reflns_limit_k_min -24
_diffrn_reflns_limit_l_max 24
_diffrn_reflns_limit_l_min -24
_diffrn_reflns_number 64389
_diffrn_reflns_theta_full 24.71
_diffrn_reflns_theta_max 24.71
_diffrn_reflns_theta_min 2.55
_exptl_absorpt_coefficient_mu 0.654
_exptl_absorpt_correction_T_max 0.9870
_exptl_absorpt_correction_T_min 0.9680
_exptl_absorpt_correction_type integration
_exptl_absorpt_process_details 'HKL Scalepack (Otwinowski & Minor 1997)'
_exptl_crystal_colour yellow
_exptl_crystal_density_diffrn 1.156
_exptl_crystal_density_method 'not measured'
_exptl_crystal_description plate
_exptl_crystal_F_000 1640
_exptl_crystal_size_max 0.05
_exptl_crystal_size_mid 0.05
_exptl_crystal_size_min 0.02
_refine_diff_density_max 0.704
_refine_diff_density_min -0.679
_refine_diff_density_rms 0.080
_refine_ls_extinction_method none
_refine_ls_goodness_of_fit_ref 1.014
_refine_ls_hydrogen_treatment mixed
_refine_ls_matrix_type full
_refine_ls_number_parameters 894
_refine_ls_number_reflns 15122
_refine_ls_number_restraints 86
_refine_ls_restrained_S_all 1.020
_refine_ls_R_factor_all 0.1038
_refine_ls_R_factor_gt 0.0525
_refine_ls_shift/su_max 0.004
_refine_ls_shift/su_mean 0.000
_refine_ls_structure_factor_coef Fsqd
_refine_ls_weighting_details 'calc w=1/[\s^2^(Fo^2^)+(0.0599P)^2^+2.9248P] where P=(Fo^2^+2Fc^2^)/3'
_refine_ls_weighting_scheme calc
_refine_ls_wR_factor_gt 0.1145
_refine_ls_wR_factor_ref 0.1376
_reflns_number_gt 9467
_reflns_number_total 15122
_reflns_threshold_expression >2sigma(I)
_cod_data_source_file ic061660tsi20060901_013006.cif
_cod_data_source_block complex7
_cod_depositor_comments
;
The following automatic conversions were performed:

data item '_symmetry_cell_setting' value 'Triclinic' was changed to
'triclinic' in accordance with the
/home/saulius/struct/COD-crude-data/automatic-downloads/DataCite-retrospective/ACS/depositions/lib/dictionaries/cif_core.dic
dictionary named 'cif_core.dic' version 2.4.2 last updated on
2011-04-26.

Automatic conversion script
Id: cif_fix_values 6909 2019-04-08 15:41:33Z antanas 
;
_cod_original_cell_volume 4446.7(15)
_cod_original_sg_symbol_H-M P-1
_cod_database_code 4350624

loop_
_symmetry_equiv_pos_as_xyz
'x, y, z'
'-x, -y, -z'

loop_
_atom_site_label
_atom_site_type_symbol
_atom_site_fract_x
_atom_site_fract_y
_atom_site_fract_z
_atom_site_U_iso_or_equiv
_atom_site_adp_type
_atom_site_occupancy
_atom_site_symmetry_multiplicity
_atom_site_calc_flag
_atom_site_refinement_flags
_atom_site_disorder_assembly
_atom_site_disorder_group
Sb1 Sb 0.36831(3) 0.239320(16) 0.378401(18) 0.03796(11) Uani 1 1 d . . .
N1 N 0.4919(4) 0.2365(2) 0.3030(2) 0.0418(10) Uani 1 1 d . B .
C1 C 0.6178(5) 0.2734(3) 0.3196(3) 0.0503(14) Uani 1 1 d . . .
C2 C 0.6903(6) 0.2531(4) 0.2568(4) 0.088(2) Uani 1 1 d . . .
H2A H 0.6418 0.2626 0.2202 0.133 Uiso 1 1 calc R . .
H2B H 0.7060 0.2047 0.2447 0.133 Uiso 1 1 calc R . .
H2C H 0.7702 0.2787 0.2649 0.133 Uiso 1 1 calc R . .
C3 C 0.5976(6) 0.3488(3) 0.3394(3) 0.0596(16) Uani 1 1 d . . .
H3A H 0.5508 0.3597 0.3030 0.089 Uiso 1 1 calc R . .
H3B H 0.6788 0.3732 0.3481 0.089 Uiso 1 1 calc R . .
H3C H 0.5501 0.3622 0.3800 0.089 Uiso 1 1 calc R . .
C4 C 0.6905(6) 0.2589(4) 0.3773(4) 0.100(3) Uani 1 1 d . . .
H4A H 0.6419 0.2725 0.4175 0.150 Uiso 1 1 calc R . .
H4B H 0.7706 0.2844 0.3860 0.150 Uiso 1 1 calc R . .
H4C H 0.7058 0.2106 0.3656 0.150 Uiso 1 1 calc R . .
N2 N 0.2336(4) 0.2764(2) 0.3242(2) 0.0398(10) Uani 1 1 d . B .
C5 C 0.1697(5) 0.3404(2) 0.3566(3) 0.0412(13) Uani 1 1 d . . .
C6 C 0.2666(6) 0.3985(3) 0.3782(3) 0.0596(16) Uani 1 1 d . . .
H6A H 0.3258 0.3912 0.4121 0.089 Uiso 1 1 calc R . .
H6B H 0.2244 0.4410 0.3971 0.089 Uiso 1 1 calc R . .
H6C H 0.3118 0.4008 0.3393 0.089 Uiso 1 1 calc R . .
C7 C 0.0756(6) 0.3510(3) 0.3048(3) 0.0616(17) Uani 1 1 d . . .
H7A H 0.0133 0.3136 0.2920 0.092 Uiso 1 1 calc R . .
H7B H 0.1190 0.3527 0.2651 0.092 Uiso 1 1 calc R . .
H7C H 0.0336 0.3935 0.3237 0.092 Uiso 1 1 calc R . .
C8 C 0.1006(6) 0.3368(3) 0.4175(3) 0.0661(18) Uani 1 1 d . . .
H8A H 0.1604 0.3297 0.4512 0.099 Uiso 1 1 calc R . .
H8B H 0.0386 0.2993 0.4039 0.099 Uiso 1 1 calc R . .
H8C H 0.0581 0.3791 0.4364 0.099 Uiso 1 1 calc R . .
N3 N 0.3130(4) 0.14497(19) 0.3336(2) 0.0380(10) Uani 1 1 d . A .
C9 C 0.2931(5) 0.1010(2) 0.3722(2) 0.0356(11) Uani 1 1 d . A .
C10 C 0.1698(5) 0.0789(3) 0.3788(3) 0.0435(13) Uani 1 1 d . . .
C11 C 0.1492(5) 0.0322(3) 0.4127(3) 0.0515(15) Uani 1 1 d . . .
H11A H 0.0658 0.0183 0.4170 0.062 Uiso 1 1 calc R . .
C12 C 0.2467(6) 0.0053(3) 0.4401(3) 0.0548(15) Uani 1 1 d . . .
H12A H 0.2309 -0.0267 0.4632 0.066 Uiso 1 1 calc R . .
C13 C 0.3679(6) 0.0257(3) 0.4335(3) 0.0490(14) Uani 1 1 d . . .
H13A H 0.4354 0.0070 0.4520 0.059 Uiso 1 1 calc R . .
C14 C 0.3938(5) 0.0728(3) 0.4004(3) 0.0404(12) Uani 1 1 d . . .
C15 C -0.0330(6) 0.0504(4) 0.3055(4) 0.079(2) Uani 1 1 d . . .
H15A H -0.1028 0.0707 0.2877 0.118 Uiso 1 1 calc R . .
H15B H -0.0652 0.0234 0.3326 0.118 Uiso 1 1 calc R . .
H15C H 0.0117 0.0214 0.2683 0.118 Uiso 1 1 calc R . .
C16 C 0.0567(5) 0.1062(3) 0.3491(3) 0.0566(16) Uani 1 1 d . . .
H16A H 0.0892 0.1322 0.3199 0.068 Uiso 1 1 calc R . .
C17 C -0.0118(7) 0.1548(4) 0.4043(4) 0.098(3) Uani 1 1 d . . .
H17A H 0.0467 0.1905 0.4312 0.147 Uiso 1 1 calc R . .
H17B H -0.0473 0.1305 0.4330 0.147 Uiso 1 1 calc R . .
H17C H -0.0793 0.1749 0.3845 0.147 Uiso 1 1 calc R . .
C18 C 0.5734(11) 0.0516(5) 0.3239(5) 0.070(3) Uiso 0.60 1 d PD A 1
H18A H 0.5146 0.0562 0.2885 0.105 Uiso 0.60 1 calc PR A 1
H18B H 0.5779 0.0039 0.3214 0.105 Uiso 0.60 1 calc PR A 1
H18C H 0.6565 0.0688 0.3179 0.105 Uiso 0.60 1 calc PR A 1
C19 C 0.5285(5) 0.0919(3) 0.3924(3) 0.0483(14) Uani 0.60 1 d PD A 1
H19A H 0.5317 0.1406 0.3949 0.058 Uiso 0.60 1 calc PR A 1
C20 C 0.6233(10) 0.0828(6) 0.4446(5) 0.067(3) Uiso 0.60 1 d PD A 1
H20A H 0.5984 0.1082 0.4894 0.100 Uiso 0.60 1 calc PR A 1
H20B H 0.7059 0.0994 0.4370 0.100 Uiso 0.60 1 calc PR A 1
H20C H 0.6269 0.0348 0.4411 0.100 Uiso 0.60 1 calc PR A 1
C18A C 0.6047(17) 0.0289(8) 0.3614(9) 0.082(5) Uiso 0.40 1 d PD A 2
H18D H 0.5663 0.0037 0.3174 0.122 Uiso 0.40 1 calc PR A 2
H18E H 0.6055 0.0002 0.3908 0.122 Uiso 0.40 1 calc PR A 2
H18F H 0.6906 0.0429 0.3562 0.122 Uiso 0.40 1 calc PR A 2
C19A C 0.5285(5) 0.0919(3) 0.3924(3) 0.0483(14) Uani 0.40 1 d PD A 2
H19B H 0.5295 0.1213 0.3625 0.058 Uiso 0.40 1 calc PR A 2
C20A C 0.5936(14) 0.1302(7) 0.4602(6) 0.060(4) Uiso 0.40 1 d PD A 2
H20D H 0.5471 0.1706 0.4814 0.090 Uiso 0.40 1 calc PR A 2
H20E H 0.6791 0.1435 0.4534 0.090 Uiso 0.40 1 calc PR A 2
H20F H 0.5962 0.1010 0.4891 0.090 Uiso 0.40 1 calc PR A 2
N4 N 0.2533(4) 0.1700(2) 0.1822(2) 0.0484(11) Uani 1 1 d D B .
H4D H 0.172(2) 0.181(3) 0.192(3) 0.058 Uiso 1 1 d D . .
C21 C 0.2409(6) 0.1335(3) 0.1157(3) 0.0470(14) Uani 1 1 d . . .
C22 C 0.3476(6) 0.1051(3) 0.0812(3) 0.0549(15) Uani 1 1 d . . .
C23 C 0.3352(8) 0.0622(3) 0.0177(4) 0.077(2) Uani 1 1 d . . .
H23A H 0.4082 0.0443 -0.0044 0.093 Uiso 1 1 calc R . .
C24 C 0.2211(10) 0.0441(4) -0.0154(4) 0.089(3) Uani 1 1 d . . .
H24A H 0.2140 0.0102 -0.0577 0.107 Uiso 1 1 calc R . .
C25 C 0.1171(8) 0.0755(4) 0.0133(4) 0.081(2) Uani 1 1 d . . .
H25A H 0.0386 0.0660 -0.0111 0.097 Uiso 1 1 calc R . .
C26 C 0.1242(6) 0.1215(3) 0.0783(3) 0.0623(17) Uani 1 1 d . . .
C27 C 0.5230(7) 0.0696(4) 0.1463(4) 0.086(2) Uani 1 1 d . . .
H27A H 0.4606 0.0602 0.1754 0.130 Uiso 1 1 calc R . .
H27B H 0.6020 0.0851 0.1724 0.130 Uiso 1 1 calc R . .
H27C H 0.5365 0.0284 0.1097 0.130 Uiso 1 1 calc R . .
C28 C 0.4762(7) 0.1244(4) 0.1170(3) 0.0699(19) Uani 1 1 d . . .
H28A H 0.4681 0.1666 0.1551 0.084 Uiso 1 1 calc R . .
C29 C 0.5735(7) 0.1386(4) 0.0713(4) 0.095(3) Uani 1 1 d . . .
H29A H 0.5436 0.1736 0.0525 0.142 Uiso 1 1 calc R . .
H29B H 0.5866 0.0973 0.0348 0.142 Uiso 1 1 calc R . .
H29C H 0.6526 0.1541 0.0972 0.142 Uiso 1 1 calc R . .
C30 C -0.0534(7) 0.1222(5) 0.1526(4) 0.104(3) Uani 1 1 d . . .
H30A H -0.1265 0.1466 0.1725 0.157 Uiso 1 1 calc R . .
H30B H 0.0068 0.1196 0.1882 0.157 Uiso 1 1 calc R . .
H30C H -0.0797 0.0765 0.1250 0.157 Uiso 1 1 calc R . .
C31 C 0.0071(7) 0.1590(5) 0.1095(4) 0.100(3) Uani 1 1 d . . .
H31A H 0.0405 0.2026 0.1415 0.120 Uiso 1 1 calc R . .
C32 C -0.0789(9) 0.1784(7) 0.0622(6) 0.175(6) Uani 1 1 d . . .
H32A H -0.1492 0.2020 0.0863 0.263 Uiso 1 1 calc R . .
H32B H -0.1103 0.1378 0.0271 0.263 Uiso 1 1 calc R . .
H32C H -0.0343 0.2082 0.0419 0.263 Uiso 1 1 calc R . .
Li1 Li 0.3452(9) 0.2556(5) 0.2393(5) 0.049(2) Uiso 1 1 d . . .
O1 O 0.3602(5) 0.3162(2) 0.1810(2) 0.0752(13) Uani 0.50 1 d PD B 1
C33 C 0.3671(13) 0.3868(5) 0.1944(7) 0.070(4) Uiso 0.50 1 d PD B 1
H33A H 0.4521 0.4021 0.1873 0.084 Uiso 0.50 1 calc PR B 1
H33B H 0.3459 0.4100 0.2411 0.084 Uiso 0.50 1 calc PR B 1
C34 C 0.277(2) 0.3996(11) 0.1475(10) 0.145(8) Uiso 0.50 1 d PD B 1
H34A H 0.3114 0.4324 0.1268 0.174 Uiso 0.50 1 calc PR B 1
H34B H 0.2002 0.4180 0.1703 0.174 Uiso 0.50 1 calc PR B 1
C35 C 0.247(2) 0.3337(10) 0.0959(12) 0.146(8) Uiso 0.50 1 d PD B 1
H35A H 0.1641 0.3154 0.1015 0.175 Uiso 0.50 1 calc PR B 1
H35B H 0.2502 0.3378 0.0501 0.175 Uiso 0.50 1 calc PR B 1
C36 C 0.3480(18) 0.2914(9) 0.1092(6) 0.100(5) Uiso 0.50 1 d PD B 1
H36A H 0.3231 0.2429 0.0932 0.121 Uiso 0.50 1 calc PR B 1
H36B H 0.4263 0.2988 0.0886 0.121 Uiso 0.50 1 calc PR B 1
O1A O 0.3602(5) 0.3162(2) 0.1810(2) 0.0752(13) Uani 0.50 1 d PD B 2
C33A C 0.4516(19) 0.3557(11) 0.1653(10) 0.150(8) Uiso 0.50 1 d PD B 2
H33C H 0.5352 0.3446 0.1803 0.179 Uiso 0.50 1 calc PR B 2
H33D H 0.4380 0.4040 0.1878 0.179 Uiso 0.50 1 calc PR B 2
C34A C 0.4439(18) 0.3416(10) 0.0915(9) 0.124(7) Uiso 0.50 1 d PD B 2
H34C H 0.4482 0.3844 0.0802 0.149 Uiso 0.50 1 calc PR B 2
H34D H 0.5146 0.3139 0.0715 0.149 Uiso 0.50 1 calc PR B 2
C36A C 0.2629(14) 0.3058(9) 0.1265(7) 0.089(5) Uiso 0.50 1 d PD B 2
H36C H 0.2024 0.3425 0.1379 0.107 Uiso 0.50 1 calc PR B 2
H36D H 0.2169 0.2623 0.1193 0.107 Uiso 0.50 1 calc PR B 2
C35A C 0.3269(17) 0.3059(11) 0.0656(9) 0.118(6) Uiso 0.50 1 d PD B 2
H35C H 0.3410 0.2593 0.0372 0.141 Uiso 0.50 1 calc PR B 2
H35D H 0.2779 0.3295 0.0389 0.141 Uiso 0.50 1 calc PR B 2
Li2 Li 0.2766(9) 0.1087(5) 0.2386(5) 0.048(2) Uiso 1 1 d . . .
O2 O 0.2413(4) 0.01058(19) 0.2006(2) 0.0625(11) Uani 0.50 1 d PD B 1
C37 C 0.1595(14) -0.0195(6) 0.1424(6) 0.059(4) Uiso 0.50 1 d PD B 1
H37A H 0.1843 -0.0039 0.1045 0.070 Uiso 0.50 1 calc PR B 1
H37B H 0.0720 -0.0070 0.1520 0.070 Uiso 0.50 1 calc PR B 1
C38 C 0.1710(19) -0.0924(7) 0.1260(8) 0.102(6) Uiso 0.50 1 d PD B 1
H38A H 0.0892 -0.1159 0.1096 0.123 Uiso 0.50 1 calc PR B 1
H38B H 0.2320 -0.1087 0.0910 0.123 Uiso 0.50 1 calc PR B 1
C39 C 0.2141(15) -0.1038(6) 0.1880(7) 0.070(4) Uiso 0.50 1 d PD B 1
H39A H 0.2719 -0.1418 0.1788 0.084 Uiso 0.50 1 calc PR B 1
H39B H 0.1423 -0.1149 0.2114 0.084 Uiso 0.50 1 calc PR B 1
C40 C 0.2802(8) -0.0399(3) 0.2300(3) 0.083(2) Uani 0.50 1 d PD B 1
H40A H 0.2559 -0.0284 0.2771 0.099 Uiso 0.50 1 calc PR B 1
H40B H 0.3720 -0.0444 0.2290 0.099 Uiso 0.50 1 calc PR B 1
O2A O 0.2413(4) 0.01058(19) 0.2006(2) 0.0625(11) Uani 0.50 1 d PD B 2
C37A C 0.2105(15) -0.0252(6) 0.1317(6) 0.068(4) Uiso 0.50 1 d PD B 2
H37C H 0.2553 -0.0037 0.1028 0.081 Uiso 0.50 1 calc PR B 2
H37D H 0.1196 -0.0231 0.1222 0.081 Uiso 0.50 1 calc PR B 2
C38A C 0.2450(17) -0.0951(7) 0.1165(7) 0.082(5) Uiso 0.50 1 d PD B 2
H38C H 0.3179 -0.1038 0.0879 0.098 Uiso 0.50 1 calc PR B 2
H38D H 0.1744 -0.1256 0.0927 0.098 Uiso 0.50 1 calc PR B 2
C39A C 0.2762(16) -0.1059(6) 0.1809(6) 0.075(4) Uiso 0.50 1 d PD B 2
H39C H 0.2119 -0.1356 0.1912 0.090 Uiso 0.50 1 calc PR B 2
H39D H 0.3583 -0.1271 0.1802 0.090 Uiso 0.50 1 calc PR B 2
C40A C 0.2802(8) -0.0399(3) 0.2300(3) 0.083(2) Uani 0.50 1 d PD B 2
H40C H 0.2247 -0.0404 0.2664 0.099 Uiso 0.50 1 calc PR B 2
H40D H 0.3665 -0.0288 0.2498 0.099 Uiso 0.50 1 calc PR B 2
Sb2 Sb 0.26331(4) 0.263164(17) 0.612252(19) 0.04565(13) Uani 1 1 d . . .
N5 N 0.1393(4) 0.2266(2) 0.6694(2) 0.0457(11) Uani 1 1 d . C .
C41 C 0.0605(6) 0.1648(3) 0.6391(3) 0.0636(18) Uani 1 1 d . . .
C42 C -0.0136(6) 0.1511(3) 0.6939(3) 0.0689(19) Uani 1 1 d . . .
H42A H 0.0442 0.1429 0.7280 0.103 Uiso 1 1 calc R . .
H42B H -0.0692 0.1114 0.6746 0.103 Uiso 1 1 calc R . .
H42C H -0.0635 0.1903 0.7146 0.103 Uiso 1 1 calc R . .
C43 C 0.1429(9) 0.1064(3) 0.6095(5) 0.128(4) Uani 1 1 d . . .
H43A H 0.2020 0.1011 0.6445 0.192 Uiso 1 1 calc R . .
H43B H 0.1893 0.1152 0.5736 0.192 Uiso 1 1 calc R . .
H43C H 0.0910 0.0651 0.5913 0.192 Uiso 1 1 calc R . .
C44 C -0.0330(10) 0.1751(6) 0.5854(5) 0.154(5) Uani 1 1 d . . .
H44A H 0.0130 0.1838 0.5493 0.231 Uiso 1 1 calc R . .
H44B H -0.0847 0.2136 0.6056 0.231 Uiso 1 1 calc R . .
H44C H -0.0867 0.1344 0.5671 0.231 Uiso 1 1 calc R . .
N6 N 0.4030(4) 0.2643(2) 0.6860(3) 0.0518(12) Uani 1 1 d . C .
C45 C 0.5216(6) 0.2261(3) 0.6668(4) 0.071(2) Uani 1 1 d . . .
C46 C 0.4882(7) 0.1520(3) 0.6374(4) 0.090(3) Uani 1 1 d . . .
H46A H 0.4385 0.1444 0.5953 0.135 Uiso 1 1 calc R . .
H46B H 0.4395 0.1369 0.6690 0.135 Uiso 1 1 calc R . .
H46C H 0.5649 0.1265 0.6288 0.135 Uiso 1 1 calc R . .
C47 C 0.6012(7) 0.2385(4) 0.7329(5) 0.116(3) Uani 1 1 d . . .
H47A H 0.5549 0.2216 0.7642 0.174 Uiso 1 1 calc R . .
H47B H 0.6193 0.2870 0.7529 0.174 Uiso 1 1 calc R . .
H47C H 0.6798 0.2149 0.7238 0.174 Uiso 1 1 calc R . .
C48 C 0.5928(7) 0.2520(4) 0.6178(5) 0.111(4) Uani 1 1 d . . .
H48A H 0.5420 0.2437 0.5759 0.166 Uiso 1 1 calc R . .
H48B H 0.6716 0.2286 0.6087 0.166 Uiso 1 1 calc R . .
H48C H 0.6106 0.3006 0.6373 0.166 Uiso 1 1 calc R . .
N7 N 0.2248(4) 0.3576(2) 0.6573(2) 0.0385(10) Uani 1 1 d . C .
C49 C 0.2039(5) 0.4028(2) 0.6200(2) 0.0350(11) Uani 1 1 d . . .
C50 C 0.0800(5) 0.4229(3) 0.6089(3) 0.0395(12) Uani 1 1 d . . .
C51 C 0.0612(5) 0.4742(3) 0.5803(3) 0.0427(13) Uani 1 1 d . . .
H51A H -0.0215 0.4878 0.5742 0.051 Uiso 1 1 calc R . .
C52 C 0.1596(5) 0.5057(2) 0.5606(3) 0.0408(12) Uani 1 1 d . . .
H52A H 0.1452 0.5415 0.5421 0.049 Uiso 1 1 calc R . .
C53 C 0.2788(5) 0.4851(2) 0.5681(3) 0.0396(12) Uani 1 1 d . . .
H53A H 0.3462 0.5064 0.5534 0.048 Uiso 1 1 calc R . .
C54 C 0.3044(4) 0.4342(2) 0.5965(2) 0.0346(11) Uani 1 1 d . . .
C55 C -0.1135(6) 0.4348(4) 0.6759(4) 0.078(2) Uani 1 1 d . . .
H55A H -0.0618 0.4593 0.7159 0.117 Uiso 1 1 calc R . .
H55B H -0.1809 0.4093 0.6886 0.117 Uiso 1 1 calc R . .
H55C H -0.1497 0.4670 0.6551 0.117 Uiso 1 1 calc R . .
C56 C -0.0336(5) 0.3867(3) 0.6266(3) 0.0513(15) Uani 1 1 d . . .
H56A H -0.0016 0.3531 0.6482 0.062 Uiso 1 1 calc R . .
C57 C -0.1120(6) 0.3482(4) 0.5632(4) 0.084(2) Uani 1 1 d . . .
H57A H -0.0588 0.3172 0.5319 0.125 Uiso 1 1 calc R . .
H57B H -0.1475 0.3802 0.5421 0.125 Uiso 1 1 calc R . .
H57C H -0.1798 0.3224 0.5751 0.125 Uiso 1 1 calc R . .
C58 C 0.4953(6) 0.4567(4) 0.6722(3) 0.073(2) Uani 1 1 d . . .
H58A H 0.4417 0.4539 0.7081 0.110 Uiso 1 1 calc R . .
H58B H 0.5035 0.5037 0.6724 0.110 Uiso 1 1 calc R . .
H58C H 0.5781 0.4401 0.6795 0.110 Uiso 1 1 calc R . .
C59 C 0.4383(5) 0.4148(3) 0.6065(3) 0.0409(13) Uani 1 1 d . . .
H59A H 0.4352 0.3670 0.6073 0.049 Uiso 1 1 calc R . .
C60 C 0.5221(6) 0.4179(4) 0.5508(3) 0.0713(19) Uani 1 1 d . . .
H60A H 0.6063 0.4044 0.5603 0.107 Uiso 1 1 calc R . .
H60B H 0.5260 0.4640 0.5480 0.107 Uiso 1 1 calc R . .
H60C H 0.4878 0.3871 0.5081 0.107 Uiso 1 1 calc R . .
N8 N 0.1960(5) 0.3311(2) 0.8092(2) 0.0576(13) Uani 1 1 d D C .
H8D H 0.119(3) 0.307(3) 0.802(3) 0.069 Uiso 1 1 d D . .
C61 C 0.1957(7) 0.3669(3) 0.8769(3) 0.0545(16) Uani 1 1 d . . .
C62 C 0.3071(7) 0.3980(4) 0.9111(4) 0.0716(19) Uani 1 1 d . . .
C63 C 0.3025(11) 0.4419(4) 0.9765(4) 0.103(3) Uani 1 1 d . . .
H63A H 0.3769 0.4655 0.9983 0.124 Uiso 1 1 calc R . .
C64 C 0.1952(13) 0.4515(5) 1.0095(4) 0.110(4) Uani 1 1 d . . .
H64A H 0.1938 0.4825 1.0533 0.132 Uiso 1 1 calc R . .
C65 C 0.0885(10) 0.4159(5) 0.9787(4) 0.094(3) Uani 1 1 d . . .
H65A H 0.0144 0.4209 1.0029 0.113 Uiso 1 1 calc R . .
C66 C 0.0851(7) 0.3724(3) 0.9131(3) 0.0657(18) Uani 1 1 d . . .
C67 C 0.4759(9) 0.4470(6) 0.8564(5) 0.131(4) Uani 1 1 d . . .
H67A H 0.5536 0.4360 0.8330 0.196 Uiso 1 1 calc R . .
H67B H 0.4916 0.4856 0.8967 0.196 Uiso 1 1 calc R . .
H67C H 0.4124 0.4581 0.8268 0.196 Uiso 1 1 calc R . .
C68 C 0.4289(8) 0.3855(5) 0.8767(5) 0.104(3) Uani 1 1 d . . .
H68A H 0.4130 0.3473 0.8344 0.125 Uiso 1 1 calc R . .
C69 C 0.5298(9) 0.3647(5) 0.9174(6) 0.132(4) Uani 1 1 d . . .
H69A H 0.6062 0.3563 0.8924 0.198 Uiso 1 1 calc R . .
H69B H 0.5025 0.3233 0.9268 0.198 Uiso 1 1 calc R . .
H69C H 0.5468 0.4007 0.9598 0.198 Uiso 1 1 calc R . .
C70 C -0.1063(8) 0.3687(5) 0.8380(5) 0.115(3) Uani 1 1 d . . .
H70A H -0.0493 0.3782 0.8064 0.173 Uiso 1 1 calc R . .
H70B H -0.1373 0.4111 0.8668 0.173 Uiso 1 1 calc R . .
H70C H -0.1770 0.3401 0.8130 0.173 Uiso 1 1 calc R . .
C71 C -0.0351(7) 0.3312(5) 0.8822(4) 0.091(2) Uani 1 1 d . . .
H71A H -0.0085 0.2875 0.8511 0.109 Uiso 1 1 calc R . .
C72 C -0.1183(10) 0.3138(6) 0.9317(6) 0.153(5) Uani 1 1 d . . .
H72A H -0.0702 0.2897 0.9576 0.230 Uiso 1 1 calc R . .
H72B H -0.1893 0.2851 0.9074 0.230 Uiso 1 1 calc R . .
H72C H -0.1492 0.3553 0.9622 0.230 Uiso 1 1 calc R . .
Li3 Li 0.2715(9) 0.2470(5) 0.7526(5) 0.048(2) Uiso 1 1 d . . .
O3 O 0.2964(5) 0.1845(2) 0.8074(2) 0.0825(15) Uani 0.25 1 d PD C 1
C73 C 0.326(3) 0.1168(8) 0.7959(14) 0.057(5) Uiso 0.25 1 d PD C 1
H73A H 0.4145 0.1127 0.8102 0.069 Uiso 0.25 1 calc PR C 1
H73B H 0.3122 0.0906 0.7481 0.069 Uiso 0.25 1 calc PR C 1
C74 C 0.239(3) 0.0942(10) 0.8380(12) 0.064(7) Uiso 0.25 1 d PD C 1
H74A H 0.1600 0.0753 0.8123 0.077 Uiso 0.25 1 calc PR C 1
H74B H 0.2768 0.0598 0.8559 0.077 Uiso 0.25 1 calc PR C 1
C75 C 0.217(3) 0.1566(12) 0.8922(12) 0.079(9) Uiso 0.25 1 d PD C 1
H75A H 0.1282 0.1682 0.8918 0.095 Uiso 0.25 1 calc PR C 1
H75B H 0.2419 0.1514 0.9364 0.095 Uiso 0.25 1 calc PR C 1
C76 C 0.296(3) 0.2088(11) 0.8784(7) 0.056(5) Uiso 0.25 1 d PD C 1
H76A H 0.2590 0.2537 0.8939 0.067 Uiso 0.25 1 calc PR C 1
H76B H 0.3817 0.2112 0.8993 0.067 Uiso 0.25 1 calc PR C 1
O3A O 0.2964(5) 0.1845(2) 0.8074(2) 0.0825(15) Uani 0.15 1 d PD C 2
C73A C 0.260(4) 0.1165(9) 0.8006(17) 0.057(5) Uiso 0.15 1 d PD C 2
H73C H 0.3324 0.0900 0.8081 0.069 Uiso 0.15 1 calc PR C 2
H73D H 0.2181 0.0937 0.7563 0.069 Uiso 0.15 1 calc PR C 2
C74A C 0.173(4) 0.128(2) 0.855(2) 0.096(17) Uiso 0.15 1 d PD C 2
H74C H 0.0845 0.1220 0.8377 0.115 Uiso 0.15 1 calc PR C 2
H74D H 0.1887 0.0987 0.8835 0.115 Uiso 0.15 1 calc PR C 2
C75A C 0.204(4) 0.199(2) 0.892(3) 0.10(2) Uiso 0.15 1 d PD C 2
H75C H 0.1485 0.2299 0.8765 0.124 Uiso 0.15 1 calc PR C 2
H75D H 0.1967 0.2084 0.9408 0.124 Uiso 0.15 1 calc PR C 2
C76A C 0.334(3) 0.2077(19) 0.8757(9) 0.056(5) Uiso 0.15 1 d PD C 2
H76C H 0.3664 0.2551 0.8910 0.067 Uiso 0.15 1 calc PR C 2
H76D H 0.3924 0.1778 0.8900 0.067 Uiso 0.15 1 calc PR C 2
O3B O 0.2964(5) 0.1845(2) 0.8074(2) 0.0825(15) Uani 0.25 1 d PD C 3
C73B C 0.295(3) 0.1120(7) 0.7824(9) 0.057(5) Uiso 0.25 1 d PD C 3
H73E H 0.3644 0.0966 0.7520 0.069 Uiso 0.25 1 calc PR C 3
H73F H 0.2150 0.0940 0.7577 0.069 Uiso 0.25 1 calc PR C 3
C74B C 0.312(3) 0.0896(10) 0.8424(12) 0.073(8) Uiso 0.25 1 d PD C 3
H74E H 0.3923 0.0667 0.8425 0.087 Uiso 0.25 1 calc PR C 3
H74F H 0.2428 0.0582 0.8446 0.087 Uiso 0.25 1 calc PR C 3
C75B C 0.311(3) 0.1523(13) 0.8988(10) 0.084(9) Uiso 0.25 1 d PD C 3
H75E H 0.3965 0.1729 0.9117 0.100 Uiso 0.25 1 calc PR C 3
H75F H 0.2734 0.1450 0.9384 0.100 Uiso 0.25 1 calc PR C 3
C76B C 0.232(4) 0.1931(18) 0.8678(13) 0.086(7) Uiso 0.25 1 d PD C 3
H76E H 0.1450 0.1748 0.8586 0.103 Uiso 0.25 1 calc PR C 3
H76F H 0.2327 0.2409 0.8957 0.103 Uiso 0.25 1 calc PR C 3
O3C O 0.2964(5) 0.1845(2) 0.8074(2) 0.0825(15) Uani 0.20 1 d PD C 4
C73C C 0.367(5) 0.131(2) 0.8164(14) 0.15(3) Uiso 0.20 1 d PD C 4
H73G H 0.4371 0.1223 0.7862 0.175 Uiso 0.20 1 calc PR C 4
H73H H 0.3135 0.0896 0.8065 0.175 Uiso 0.20 1 calc PR C 4
C74C C 0.413(3) 0.152(2) 0.8864(15) 0.088(10) Uiso 0.20 1 d PD C 4
H74G H 0.4886 0.1826 0.8932 0.105 Uiso 0.20 1 calc PR C 4
H74H H 0.4334 0.1131 0.9018 0.105 Uiso 0.20 1 calc PR C 4
C75C C 0.307(3) 0.1885(18) 0.9208(10) 0.062(9) Uiso 0.20 1 d PD C 4
H75G H 0.2607 0.1607 0.9435 0.075 Uiso 0.20 1 calc PR C 4
H75H H 0.3347 0.2317 0.9543 0.075 Uiso 0.20 1 calc PR C 4
C76C C 0.229(4) 0.200(3) 0.8670(14) 0.086(7) Uiso 0.20 1 d PD C 4
H76G H 0.1517 0.1715 0.8592 0.103 Uiso 0.20 1 calc PR C 4
H76H H 0.2052 0.2479 0.8798 0.103 Uiso 0.20 1 calc PR C 4
O3D O 0.2964(5) 0.1845(2) 0.8074(2) 0.0825(15) Uani 0.15 1 d PD C 5
C73D C 0.374(4) 0.1309(18) 0.8010(14) 0.057(5) Uiso 0.15 1 d PD C 5
H73I H 0.4601 0.1435 0.7922 0.069 Uiso 0.15 1 calc PR C 5
H73J H 0.3434 0.0916 0.7633 0.069 Uiso 0.15 1 calc PR C 5
C74D C 0.375(4) 0.1142(16) 0.8640(16) 0.044(9) Uiso 0.15 1 d PD C 5
H74I H 0.4510 0.0900 0.8707 0.053 Uiso 0.15 1 calc PR C 5
H74J H 0.2996 0.0872 0.8669 0.053 Uiso 0.15 1 calc PR C 5
C75D C 0.375(5) 0.183(2) 0.9113(14) 0.088(10) Uiso 0.15 1 d PD C 5
H75I H 0.3530 0.1830 0.9566 0.105 Uiso 0.15 1 calc PR C 5
H75J H 0.4566 0.2073 0.9140 0.105 Uiso 0.15 1 calc PR C 5
C76D C 0.276(5) 0.210(2) 0.8769(9) 0.056(5) Uiso 0.15 1 d PD C 5
H76I H 0.1927 0.1943 0.8864 0.067 Uiso 0.15 1 calc PR C 5
H76J H 0.2805 0.2595 0.8921 0.067 Uiso 0.15 1 calc PR C 5
Li4 Li 0.2057(8) 0.3925(4) 0.7532(5) 0.046(2) Uiso 1 1 d . . .
O4 O 0.1765(4) 0.48931(18) 0.79297(19) 0.0645(12) Uani 0.50 1 d PD C 1
C77 C 0.0988(12) 0.5157(5) 0.8498(6) 0.050(3) Uiso 0.50 1 d PD C 1
H77A H 0.0109 0.4993 0.8377 0.060 Uiso 0.50 1 calc PR C 1
H77B H 0.1291 0.5010 0.8882 0.060 Uiso 0.50 1 calc PR C 1
C78 C 0.1072(19) 0.5876(7) 0.8667(8) 0.103(6) Uiso 0.50 1 d PD C 1
H78A H 0.1668 0.6063 0.9057 0.123 Uiso 0.50 1 calc PR C 1
H78B H 0.0244 0.6068 0.8784 0.123 Uiso 0.50 1 calc PR C 1
C79 C 0.1500(13) 0.6043(5) 0.8092(6) 0.050(3) Uiso 0.50 1 d PD C 1
H79A H 0.2146 0.6412 0.8233 0.060 Uiso 0.50 1 calc PR C 1
H79B H 0.0794 0.6192 0.7856 0.060 Uiso 0.50 1 calc PR C 1
C80 C 0.2037(7) 0.5417(3) 0.7641(3) 0.0676(18) Uani 0.50 1 d PD C 1
H80A H 0.1647 0.5307 0.7182 0.081 Uiso 0.50 1 calc PR C 1
H80B H 0.2952 0.5479 0.7619 0.081 Uiso 0.50 1 calc PR C 1
O4A O 0.1765(4) 0.48931(18) 0.79297(19) 0.0645(12) Uani 0.50 1 d PD C 2
C77A C 0.1600(16) 0.5230(6) 0.8620(6) 0.075(4) Uiso 0.50 1 d PD C 2
H77C H 0.0735 0.5137 0.8725 0.090 Uiso 0.50 1 calc PR C 2
H77D H 0.2179 0.5044 0.8895 0.090 Uiso 0.50 1 calc PR C 2
C78A C 0.1816(14) 0.5940(6) 0.8801(6) 0.066(4) Uiso 0.50 1 d PD C 2
H78C H 0.2514 0.6089 0.9144 0.079 Uiso 0.50 1 calc PR C 2
H78D H 0.1056 0.6182 0.8978 0.079 Uiso 0.50 1 calc PR C 2
C79A C 0.2132(17) 0.6061(6) 0.8176(6) 0.077(5) Uiso 0.50 1 d PD C 2
H79C H 0.2994 0.6256 0.8219 0.093 Uiso 0.50 1 calc PR C 2
H79D H 0.1550 0.6383 0.8071 0.093 Uiso 0.50 1 calc PR C 2
C80A C 0.2037(7) 0.5417(3) 0.7641(3) 0.0676(18) Uani 0.50 1 d PD C 2
H80C H 0.1364 0.5429 0.7306 0.081 Uiso 0.50 1 calc PR C 2
H80D H 0.2834 0.5332 0.7412 0.081 Uiso 0.50 1 calc PR C 2

loop_
_atom_site_aniso_label
_atom_site_aniso_U_11
_atom_site_aniso_U_22
_atom_site_aniso_U_33
_atom_site_aniso_U_23
_atom_site_aniso_U_13
_atom_site_aniso_U_12
Sb1 0.0355(2) 0.0349(2) 0.0430(2) 0.01165(17) -0.00146(16) 0.00007(15)
N1 0.027(2) 0.039(2) 0.058(3) 0.014(2) 0.002(2) -0.0028(19)
C1 0.037(3) 0.043(3) 0.072(4) 0.019(3) 0.004(3) -0.004(3)
C2 0.057(4) 0.072(5) 0.118(7) -0.001(4) 0.039(5) -0.018(4)
C3 0.055(4) 0.046(3) 0.069(4) 0.004(3) 0.003(3) -0.016(3)
C4 0.043(4) 0.135(7) 0.147(8) 0.088(7) -0.037(5) -0.025(4)
N2 0.038(2) 0.036(2) 0.042(3) 0.005(2) 0.004(2) 0.0109(19)
C5 0.037(3) 0.036(3) 0.046(3) 0.005(3) 0.001(2) 0.012(2)
C6 0.061(4) 0.037(3) 0.074(4) 0.009(3) -0.007(3) 0.002(3)
C7 0.052(4) 0.055(4) 0.069(4) 0.006(3) -0.008(3) 0.023(3)
C8 0.072(5) 0.056(4) 0.070(4) 0.014(3) 0.031(4) 0.021(3)
N3 0.039(2) 0.034(2) 0.043(3) 0.016(2) 0.000(2) -0.0014(19)
C9 0.038(3) 0.034(3) 0.032(3) 0.006(2) -0.001(2) 0.000(2)
C10 0.037(3) 0.043(3) 0.052(4) 0.017(3) -0.002(3) -0.002(2)
C11 0.049(4) 0.047(3) 0.066(4) 0.029(3) 0.003(3) -0.013(3)
C12 0.069(4) 0.046(3) 0.055(4) 0.024(3) 0.006(3) -0.009(3)
C13 0.057(4) 0.043(3) 0.053(4) 0.023(3) -0.002(3) 0.002(3)
C14 0.038(3) 0.041(3) 0.041(3) 0.011(3) -0.002(2) 0.001(2)
C15 0.052(4) 0.092(5) 0.094(6) 0.035(5) -0.015(4) -0.008(4)
C16 0.037(3) 0.060(4) 0.084(5) 0.039(4) -0.003(3) -0.004(3)
C17 0.069(5) 0.093(6) 0.129(8) 0.028(6) 0.001(5) 0.029(5)
C19 0.040(3) 0.050(3) 0.061(4) 0.027(3) -0.003(3) 0.000(3)
C19A 0.040(3) 0.050(3) 0.061(4) 0.027(3) -0.003(3) 0.000(3)
N4 0.055(3) 0.047(3) 0.040(3) 0.008(2) 0.000(2) 0.007(2)
C21 0.062(4) 0.038(3) 0.041(3) 0.012(3) 0.001(3) -0.002(3)
C22 0.068(4) 0.043(3) 0.053(4) 0.013(3) 0.009(3) 0.003(3)
C23 0.103(6) 0.062(4) 0.053(5) -0.006(4) 0.020(4) 0.010(4)
C24 0.148(9) 0.070(5) 0.038(4) -0.002(4) 0.010(5) -0.012(5)
C25 0.092(6) 0.096(6) 0.054(5) 0.028(4) -0.025(4) -0.028(5)
C26 0.068(5) 0.071(4) 0.051(4) 0.024(4) 0.001(3) 0.002(3)
C27 0.078(5) 0.103(6) 0.084(6) 0.035(5) 0.019(4) 0.026(5)
C28 0.073(5) 0.069(4) 0.063(4) 0.011(4) 0.016(4) 0.006(4)
C29 0.085(6) 0.096(6) 0.103(6) 0.028(5) 0.030(5) 0.007(5)
C30 0.066(5) 0.141(8) 0.102(7) 0.031(6) 0.008(5) -0.005(5)
C31 0.065(5) 0.172(9) 0.068(5) 0.046(6) -0.015(4) -0.005(6)
C32 0.079(7) 0.288(17) 0.201(13) 0.135(13) 0.011(8) 0.036(9)
O1 0.112(4) 0.060(3) 0.060(3) 0.031(2) -0.011(3) -0.015(3)
O1A 0.112(4) 0.060(3) 0.060(3) 0.031(2) -0.011(3) -0.015(3)
O2 0.089(3) 0.045(2) 0.051(3) 0.013(2) -0.012(2) -0.011(2)
C40 0.138(7) 0.047(4) 0.060(4) 0.014(4) -0.012(5) 0.011(4)
O2A 0.089(3) 0.045(2) 0.051(3) 0.013(2) -0.012(2) -0.011(2)
C40A 0.138(7) 0.047(4) 0.060(4) 0.014(4) -0.012(5) 0.011(4)
Sb2 0.0547(3) 0.0362(2) 0.0470(2) 0.01282(18) 0.01396(19) -0.00213(18)
N5 0.050(3) 0.040(2) 0.045(3) 0.010(2) 0.006(2) -0.016(2)
C41 0.074(5) 0.049(4) 0.060(4) 0.007(3) 0.004(4) -0.028(3)
C42 0.069(4) 0.052(4) 0.087(5) 0.022(4) 0.020(4) -0.020(3)
C43 0.168(9) 0.042(4) 0.145(8) -0.024(5) 0.098(7) -0.039(5)
C44 0.172(10) 0.181(10) 0.117(8) 0.077(8) -0.073(7) -0.133(9)
N6 0.037(3) 0.045(3) 0.077(4) 0.021(3) 0.018(2) 0.013(2)
C45 0.047(4) 0.055(4) 0.125(6) 0.045(4) 0.033(4) 0.024(3)
C46 0.093(6) 0.052(4) 0.141(7) 0.043(5) 0.071(5) 0.033(4)
C47 0.061(5) 0.103(6) 0.189(10) 0.054(7) -0.017(6) 0.032(5)
C48 0.067(5) 0.089(6) 0.212(10) 0.089(7) 0.084(6) 0.040(4)
N7 0.037(2) 0.040(2) 0.042(3) 0.016(2) 0.005(2) 0.0052(19)
C49 0.034(3) 0.037(3) 0.035(3) 0.011(2) 0.002(2) -0.001(2)
C50 0.037(3) 0.042(3) 0.038(3) 0.011(3) 0.001(2) 0.002(2)
C51 0.043(3) 0.043(3) 0.043(3) 0.014(3) -0.002(3) 0.007(3)
C52 0.050(3) 0.032(3) 0.041(3) 0.015(2) -0.002(3) 0.000(2)
C53 0.042(3) 0.035(3) 0.042(3) 0.012(2) 0.003(2) -0.009(2)
C54 0.033(3) 0.038(3) 0.030(3) 0.006(2) 0.003(2) -0.006(2)
C55 0.064(4) 0.095(5) 0.089(5) 0.045(5) 0.031(4) 0.011(4)
C56 0.031(3) 0.069(4) 0.062(4) 0.033(3) 0.006(3) 0.000(3)
C57 0.053(4) 0.109(6) 0.088(6) 0.032(5) 0.000(4) -0.038(4)
C58 0.046(4) 0.102(5) 0.066(5) 0.018(4) -0.012(3) 0.011(4)
C59 0.032(3) 0.042(3) 0.052(3) 0.020(3) 0.002(3) -0.002(2)
C60 0.046(4) 0.100(5) 0.065(4) 0.022(4) 0.009(3) 0.010(4)
N8 0.086(4) 0.042(3) 0.044(3) 0.010(2) 0.006(3) 0.010(3)
C61 0.085(5) 0.039(3) 0.043(4) 0.016(3) 0.000(3) 0.007(3)
C62 0.083(5) 0.072(5) 0.060(5) 0.020(4) 0.007(4) -0.002(4)
C63 0.148(9) 0.092(6) 0.063(6) 0.020(5) -0.022(6) -0.036(6)
C64 0.197(12) 0.087(6) 0.037(5) 0.008(4) 0.002(6) -0.004(7)
C65 0.131(8) 0.100(6) 0.056(5) 0.023(5) 0.037(5) 0.036(6)
C66 0.079(5) 0.070(4) 0.053(4) 0.026(4) 0.009(4) 0.009(4)
C67 0.105(7) 0.203(11) 0.106(8) 0.084(8) -0.009(6) -0.035(7)
C68 0.082(6) 0.123(8) 0.095(7) 0.017(6) 0.000(5) -0.015(6)
C69 0.094(7) 0.139(9) 0.170(11) 0.061(8) -0.011(7) -0.008(6)
C70 0.088(6) 0.143(8) 0.114(8) 0.036(7) -0.004(6) 0.020(6)
C71 0.076(5) 0.127(7) 0.070(5) 0.026(5) 0.016(4) 0.016(5)
C72 0.133(9) 0.200(12) 0.146(10) 0.076(9) 0.054(8) -0.020(9)
O3 0.124(4) 0.060(3) 0.075(3) 0.035(3) 0.015(3) 0.030(3)
O3A 0.124(4) 0.060(3) 0.075(3) 0.035(3) 0.015(3) 0.030(3)
O3B 0.124(4) 0.060(3) 0.075(3) 0.035(3) 0.015(3) 0.030(3)
O3C 0.124(4) 0.060(3) 0.075(3) 0.035(3) 0.015(3) 0.030(3)
O3D 0.124(4) 0.060(3) 0.075(3) 0.035(3) 0.015(3) 0.030(3)
O4 0.110(4) 0.040(2) 0.044(2) 0.012(2) 0.017(2) 0.017(2)
C80 0.093(5) 0.051(4) 0.065(4) 0.025(3) 0.013(4) -0.003(3)
O4A 0.110(4) 0.040(2) 0.044(2) 0.012(2) 0.017(2) 0.017(2)
C80A 0.093(5) 0.051(4) 0.065(4) 0.025(3) 0.013(4) -0.003(3)

loop_
_atom_type_symbol
_atom_type_description
_atom_type_scat_dispersion_real
_atom_type_scat_dispersion_imag
_atom_type_scat_source
C C 0.0033 0.0016 'International Tables Vol C Tables 4.2.6.8 and 6.1.1.4'
H H 0.0000 0.0000 'International Tables Vol C Tables 4.2.6.8 and 6.1.1.4'
Li Li -0.0003 0.0001 'International Tables Vol C Tables 4.2.6.8 and 6.1.1.4'
N N 0.0061 0.0033 'International Tables Vol C Tables 4.2.6.8 and 6.1.1.4'
O O 0.0106 0.0060 'International Tables Vol C Tables 4.2.6.8 and 6.1.1.4'
Sb Sb -0.5866 1.5461 'International Tables Vol C Tables 4.2.6.8 and 6.1.1.4'

loop_
_geom_angle_atom_site_label_1
_geom_angle_atom_site_label_2
_geom_angle_atom_site_label_3
_geom_angle
N3 Sb1 N1 91.09(17)
N3 Sb1 N2 92.54(16)
N1 Sb1 N2 88.21(16)
C1 N1 Sb1 120.8(4)
C1 N1 Li1 125.8(4)
Sb1 N1 Li1 91.7(3)
C2 C1 N1 107.4(5)
C2 C1 C4 110.7(6)
N1 C1 C4 113.1(5)
C2 C1 C3 109.2(5)
N1 C1 C3 108.8(4)
C4 C1 C3 107.6(6)
C5 N2 Sb1 120.6(3)
C5 N2 Li1 127.2(4)
Sb1 N2 Li1 91.9(3)
N2 C5 C7 107.0(4)
N2 C5 C8 112.1(4)
C7 C5 C8 108.8(5)
N2 C5 C6 109.3(4)
C7 C5 C6 110.6(5)
C8 C5 C6 109.2(5)
C9 N3 Li2 116.6(4)
C9 N3 Sb1 119.7(3)
Li2 N3 Sb1 123.6(3)
N3 C9 C10 119.7(4)
N3 C9 C14 122.3(4)
C10 C9 C14 117.8(4)
C11 C10 C9 120.4(5)
C11 C10 C16 118.7(5)
C9 C10 C16 120.9(4)
C12 C11 C10 121.7(5)
C11 C12 C13 118.8(5)
C12 C13 C14 121.9(5)
C13 C14 C9 119.5(5)
C13 C14 C19 119.9(5)
C9 C14 C19 120.6(4)
C17 C16 C15 110.7(6)
C17 C16 C10 110.3(5)
C15 C16 C10 113.1(5)
C20 C19 C14 115.8(6)
C20 C19 C18 106.8(7)
C14 C19 C18 111.3(6)
C21 N4 Li2 110.4(4)
C21 N4 Li1 137.3(5)
Li2 N4 Li1 101.9(4)
N4 C21 C22 119.9(5)
N4 C21 C26 123.1(6)
C22 C21 C26 117.0(6)
C23 C22 C21 120.7(7)
C23 C22 C28 121.0(6)
C21 C22 C28 118.3(6)
C22 C23 C24 122.1(7)
C23 C24 C25 119.0(7)
C24 C25 C26 121.3(7)
C25 C26 C21 119.1(6)
C25 C26 C31 121.0(7)
C21 C26 C31 119.9(6)
C22 C28 C29 112.4(6)
C22 C28 C27 111.3(6)
C29 C28 C27 109.4(6)
C32 C31 C30 115.3(7)
C32 C31 C26 115.1(7)
C30 C31 C26 110.1(7)
O1 Li1 N4 106.5(5)
O1 Li1 N2 123.9(5)
N4 Li1 N2 98.3(4)
O1 Li1 N1 125.5(5)
N4 Li1 N1 112.7(4)
N2 Li1 N1 86.3(4)
C33 O1 C36 103.4(9)
C33 O1 Li1 133.5(7)
C36 O1 Li1 122.7(8)
O1 C33 C34 104.2(12)
C33 C34 C35 106.3(16)
C36 C35 C34 102.5(16)
O1 C36 C35 100.4(14)
C35A C34A C33A 108.4(16)
C34A C35A C36A 103.4(15)
N3 Li2 O2 118.2(5)
N3 Li2 N4 120.5(5)
O2 Li2 N4 120.9(5)
C40 O2 C37 109.8(6)
C40 O2 Li2 125.9(5)
C37 O2 Li2 123.9(6)
O2 C37 C38 106.8(10)
C39 C38 C37 105.3(12)
C38 C39 C40 106.8(10)
O2 C40 C39 105.2(7)
C37A C38A C39A 106.0(11)
N7 Sb2 N6 91.75(17)
N7 Sb2 N5 92.68(17)
N6 Sb2 N5 86.99(17)
C41 N5 Sb2 121.4(4)
C41 N5 Li3 128.1(4)
Sb2 N5 Li3 92.5(3)
N5 C41 C43 109.4(6)
N5 C41 C42 108.0(5)
C43 C41 C42 109.9(6)
N5 C41 C44 110.5(5)
C43 C41 C44 110.9(8)
C42 C41 C44 108.1(6)
C45 N6 Sb2 120.2(4)
C45 N6 Li3 125.8(4)
Sb2 N6 Li3 92.8(3)
C46 C45 N6 109.0(5)
C46 C45 C48 111.0(6)
N6 C45 C48 111.3(5)
C46 C45 C47 109.9(6)
N6 C45 C47 105.6(6)
C48 C45 C47 109.9(7)
C49 N7 Li4 116.6(4)
C49 N7 Sb2 120.6(3)
Li4 N7 Sb2 122.8(3)
N7 C49 C50 120.4(4)
N7 C49 C54 122.1(4)
C50 C49 C54 117.3(4)
C51 C50 C49 120.2(5)
C51 C50 C56 119.4(5)
C49 C50 C56 120.3(4)
C52 C51 C50 121.4(5)
C53 C52 C51 119.3(4)
C52 C53 C54 122.3(5)
C53 C54 C49 119.3(4)
C53 C54 C59 120.7(4)
C49 C54 C59 119.9(4)
C55 C56 C57 110.6(5)
C55 C56 C50 112.1(5)
C57 C56 C50 110.6(5)
C58 C59 C54 111.1(5)
C58 C59 C60 109.8(5)
C54 C59 C60 113.9(4)
C61 N8 Li4 111.4(4)
C61 N8 Li3 137.1(5)
Li4 N8 Li3 103.0(4)
N8 C61 C62 119.7(6)
N8 C61 C66 121.7(6)
C62 C61 C66 118.6(6)
C63 C62 C61 119.2(8)
C63 C62 C68 121.0(8)
C61 C62 C68 119.8(7)
C64 C63 C62 122.0(9)
C63 C64 C65 119.0(8)
C64 C65 C66 122.3(8)
C65 C66 C61 118.3(7)
C65 C66 C71 120.2(7)
C61 C66 C71 121.6(6)
C69 C68 C62 112.9(8)
C69 C68 C67 109.7(8)
C62 C68 C67 112.4(8)
C72 C71 C66 115.2(7)
C72 C71 C70 112.5(7)
C66 C71 C70 108.4(7)
O3 Li3 N8 108.6(5)
O3 Li3 N6 124.4(5)
N8 Li3 N6 113.9(4)
O3 Li3 N5 122.9(5)
N8 Li3 N5 97.3(4)
N6 Li3 N5 85.6(4)
C73 O3 C76 102.3(14)
C73 O3 Li3 136.9(11)
C76 O3 Li3 120.6(11)
O3 C73 C74 102.5(12)
C75 C74 C73 103.3(12)
C76 C75 C74 105.2(12)
O3 C76 C75 100.8(13)
C75A C74A C73A 100.8(15)
C76A C75A C74A 103.0(17)
C73B C74B C75B 104.2(12)
C74B C75B C76B 99.6(16)
C73C C74C C75C 102.0(16)
C76C C75C C74C 103.7(13)
C73D C74D C75D 99.1(17)
C76D C75D C74D 98.0(17)
N7 Li4 O4 118.8(5)
N7 Li4 N8 121.1(5)
O4 Li4 N8 119.7(5)
C80 O4 C77 109.0(5)
C80 O4 Li4 126.4(4)
C77 O4 Li4 123.3(6)
C78 C77 O4 106.8(9)
C77 C78 C79 107.8(12)
C78 C79 C80 106.9(9)
O4 C80 C79 105.9(6)
C77A C78A C79A 104.1(11)

loop_
_geom_bond_atom_site_label_1
_geom_bond_atom_site_label_2
_geom_bond_distance
Sb1 N3 1.970(4)
Sb1 N1 2.093(4)
Sb1 N2 2.097(4)
N1 C1 1.511(7)
N1 Li1 2.138(10)
C1 C2 1.509(9)
C1 C4 1.519(8)
C1 C3 1.520(7)
N2 C5 1.494(6)
N2 Li1 2.127(10)
C5 C7 1.519(7)
C5 C8 1.522(7)
C5 C6 1.525(8)
N3 C9 1.412(6)
N3 Li2 1.924(10)
C9 C10 1.416(7)
C9 C14 1.426(7)
C10 C11 1.387(7)
C10 C16 1.533(7)
C11 C12 1.378(8)
C12 C13 1.384(8)
C13 C14 1.394(7)
C14 C19 1.518(7)
C15 C16 1.532(9)
C16 C17 1.515(9)
C18 C19 1.532(9)
C19 C20 1.516(9)
N4 C21 1.372(7)
N4 Li2 1.998(9)
N4 Li1 2.028(11)
C21 C22 1.420(8)
C21 C26 1.421(8)
C22 C23 1.359(9)
C22 C28 1.527(9)
C23 C24 1.366(11)
C24 C25 1.371(11)
C25 C26 1.406(10)
C26 C31 1.551(10)
C27 C28 1.532(9)
C28 C29 1.529(9)
C30 C31 1.509(10)
C31 C32 1.472(11)
Li1 O1 2.014(9)
O1 C33 1.409(10)
O1 C36 1.436(12)
C33 C34 1.436(13)
C34 C35 1.485(14)
C35 C36 1.474(13)
C33A C34A 1.483(13)
C34A C35A 1.441(13)
C36A C35A 1.477(13)
Li2 O2 1.976(10)
O2 C40 1.430(6)
O2 C37 1.440(10)
C37 C38 1.459(12)
C38 C39 1.449(12)
C39 C40 1.500(11)
C37A C38A 1.451(12)
C38A C39A 1.459(12)
Sb2 N7 1.966(4)
Sb2 N6 2.098(5)
Sb2 N5 2.105(4)
N5 C41 1.480(7)
N5 Li3 2.130(10)
C41 C43 1.506(10)
C41 C42 1.517(8)
C41 C44 1.540(11)
N6 C45 1.515(7)
N6 Li3 2.126(10)
C45 C46 1.508(9)
C45 C48 1.522(8)
C45 C47 1.545(11)
N7 C49 1.408(6)
N7 Li4 1.941(10)
C49 C50 1.429(7)
C49 C54 1.431(6)
C50 C51 1.387(7)
C50 C56 1.536(7)
C51 C52 1.373(7)
C52 C53 1.372(7)
C53 C54 1.388(7)
C54 C59 1.519(7)
C55 C56 1.512(8)
C56 C57 1.533(9)
C58 C59 1.486(8)
C59 C60 1.520(8)
N8 C61 1.389(7)
N8 Li4 1.986(10)
N8 Li3 2.000(10)
C61 C62 1.405(9)
C61 C66 1.423(9)
C62 C63 1.402(11)
C62 C68 1.507(10)
C63 C64 1.354(13)
C64 C65 1.374(13)
C65 C66 1.398(10)
C66 C71 1.536(10)
C67 C68 1.547(12)
C68 C69 1.500(11)
C70 C71 1.565(10)
C71 C72 1.517(10)
Li3 O3 1.995(9)
O3 C73 1.403(13)
O3 C76 1.420(13)
C73 C74 1.475(14)
C74 C75 1.474(14)
C75 C76 1.468(15)
C73A C74A 1.478(15)
C74A C75A 1.470(15)
C75A C76A 1.470(15)
C73B C74B 1.473(14)
C74B C75B 1.473(14)
C75B C76B 1.474(15)
C73C C74C 1.461(15)
C74C C75C 1.472(14)
C75C C76C 1.452(14)
C73D C74D 1.466(15)
C74D C75D 1.472(15)
C75D C76D 1.470(15)
Li4 O4 1.970(10)
O4 C80 1.429(6)
O4 C77 1.457(10)
C77 C78 1.429(12)
C78 C79 1.443(12)
C79 C80 1.501(10)
C77A C78A 1.421(12)
C78A C79A 1.460(12)
